data_2300676
loop_
_publ_author_name
'Malaspina, Lorraine A.'
'Genoni, Alessandro'
'Jayatilaka, Dylan'
'Turner, Michael J.'
'Sugimoto, Kunihisa'
'Nishibori, Eiji'
'Grabowsky, Simon'

_publ_section_title
;
 The advanced treatment of hydrogen bonding in quantum crystallography
;
_journal_issue 3
_journal_name_full 'Journal of Applied Crystallography'
_journal_paper_doi 10.1107/S1600576721001126
_journal_volume 54
_journal_year 2021
_chemical_absolute_configuration syn
_chemical_formula_moiety '2(C4 H3 O4), H12 Mg O6'
_chemical_formula_sum 'C8 H18 Mg O14'
_chemical_formula_weight 362.5363
_chemical_name_common 'Magnesium bis(hydrogen maleate) hexahydrate'
_space_group_IT_number 14
_space_group_name_Hall '-P 2ybc'
_space_group_name_H-M_alt 'P 1 21/c 1'
_symmetry_cell_setting monoclinic
_symmetry_Int_Tables_number 14
_symmetry_space_group_name_Hall '-P 2ybc'
_symmetry_space_group_name_H-M 'P 1 21/c 1'
_atom_sites_solution_hydrogens difmap
_atom_sites_solution_primary dual
_audit_creation_date 2020-09-09T16:46:15-00:00
_audit_creation_method 'WinGX routine CIF_UPDATE'
_cell_angle_alpha 90
_cell_angle_beta 103.67(3)
_cell_angle_gamma 90
_cell_formula_units_Z 2
_cell_length_a 10.195(2)
_cell_length_b 11.759(2)
_cell_length_c 6.6206(13)
_cell_measurement_reflns_used 256398
_cell_measurement_temperature 14.9(2)
_cell_measurement_theta_max 36.06
_cell_measurement_theta_min 0.86
_cell_measurement_wavelength 0.3532
_cell_volume 771.2(3)
_computing_cell_refinement 'CrystalClear (Rigaku/MSC Inc., 2006)'
_computing_data_collection 'CrystalClear (Rigaku/MSC Inc., 2006)'
_computing_data_reduction 'CrystalClear (Rigaku/MSC Inc., 2006), SORTAV (Blessing, 1995)'
_computing_structure_refinement 'Tonto 18.12.17 github v. 2b3dd9c (Capelli, 2014)'
_computing_structure_solution 'SHELXT-2014 (Sheldrick, 2014)'
_diffrn_ambient_temperature 14.9(2)
_diffrn_detector 'SPring-8 BL02B1 Curved Imaging Plate'
_diffrn_detector_area_resol_mean 10
_diffrn_measured_fraction_theta_full 1
_diffrn_measured_fraction_theta_max 0.997
_diffrn_measurement_device 'quarter \C-circle diffractometer'
_diffrn_measurement_device_type IPDSC-Q
_diffrn_measurement_method 'phi or omega oscillation scans'
_diffrn_orient_matrix_type fs_process
_diffrn_orient_matrix_UB_11 -0.103165
_diffrn_orient_matrix_UB_12 0.06297
_diffrn_orient_matrix_UB_13 -0.00545
_diffrn_orient_matrix_UB_21 0.007052
_diffrn_orient_matrix_UB_22 -0.008616
_diffrn_orient_matrix_UB_23 0.098566
_diffrn_orient_matrix_UB_31 0.116059
_diffrn_orient_matrix_UB_32 0.056498
_diffrn_orient_matrix_UB_33 0.021106
_diffrn_radiation_monochromator graphite
_diffrn_radiation_probe x-ray
_diffrn_radiation_type synchrotron
_diffrn_radiation_wavelength 0.3532
_diffrn_reflns_av_R_equivalents 0.0265
_diffrn_reflns_av_unetI/netI 0.0088
_diffrn_reflns_Laue_measured_fraction_full 1
_diffrn_reflns_Laue_measured_fraction_max 0.997
_diffrn_reflns_limit_h_max 23
_diffrn_reflns_limit_h_min -25
_diffrn_reflns_limit_k_max 29
_diffrn_reflns_limit_k_min -29
_diffrn_reflns_limit_l_max 16
_diffrn_reflns_limit_l_min -16
_diffrn_reflns_number 155955
_diffrn_reflns_point_group_measured_fraction_full 1
_diffrn_reflns_point_group_measured_fraction_max 0.997
_diffrn_reflns_theta_full 12.235
_diffrn_reflns_theta_max 26.199
_diffrn_reflns_theta_min 1.021
_diffrn_source SPring-8
_exptl_absorpt_coefficient_mu 0.049
_exptl_absorpt_correction_type none
_exptl_crystal_colour colorless
_exptl_crystal_density_diffrn 1.561
_exptl_crystal_density_method 'not measured'
_exptl_crystal_description block
_exptl_crystal_F_000 380
_exptl_crystal_size_max 0.15
_exptl_crystal_size_mid 0.13
_exptl_crystal_size_min 0.1
_refine_diff_density_max 0.4085
_refine_diff_density_min -0.3218
_refine_diff_density_rms 0.0268
_refine_ls_extinction_method none
_refine_ls_goodness_of_fit_all 2.9139
_refine_ls_goodness_of_fit_gt 2.9139
_refine_ls_hydrogen_treatment refall
_refine_ls_matrix_type full
_refine_ls_number_constraints 3
_refine_ls_number_parameters 187
_refine_ls_number_reflns 11646
_refine_ls_number_restraints 0
_refine_ls_R_factor_all 0.0158
_refine_ls_R_factor_gt 0.0158
_refine_ls_shift/su_max 0.0038
_refine_ls_shift/su_mean 0
_refine_ls_structure_factor_coef F
_refine_ls_weighting_details w=1/\s(F)
_refine_ls_weighting_scheme sigma
_refine_ls_wR_factor_all 0.016
_refine_ls_wR_factor_gt 0.016
_reflns_Friedel_coverage 0
_reflns_number_gt 11646
_reflns_number_total 12589
_reflns_threshold_expression 'F>0 & F/u(F)>4.0 & |F_calc|>10^-3'
_cod_data_source_file Mg_Tonto_B3LYP_def2.cif
_cod_data_source_block mghmal_b3lyp_def2
_cod_depositor_comments
;
The following automatic conversions were performed:

data item '_symmetry_cell_setting' value 'Monoclinic' was changed to
'monoclinic' in accordance with the
/home/data/users/saulius/crontab/automatic-downloads/rss-feeds/IUCr/lib/dictionaries/cif_core.dic
dictionary named 'cif_core.dic' version 2.4.2 last updated on
2011-04-26.

Automatic conversion script
Id: cif_fix_values 7556 2019-12-06 15:28:31Z antanas 
;
_cod_original_sg_symbol_Hall '-p 2ybc'
_cod_original_sg_symbol_H-M 'p 1 21/c 1'
_cod_database_code 2300676
_refine_ls_coordinate_system cartesian
_refine_ls_svd_threshold 0.1E-02

loop_
_symmetry_equiv_pos_as_xyz
'+x, +y, +z'
'-x, -y, -z'
'-x, +y+1/2, -z+1/2'
'+x, -y+1/2, +z+1/2'

loop_
_atom_site_label
_atom_site_fract_x
_atom_site_fract_y
_atom_site_fract_z
_atom_site_U_iso_or_equiv
_atom_site_adp_type
_atom_site_occupancy
_atom_site_disorder_group
O1 0.097264(7) 0.091897(6) 0.872538(13) 0.00792(2) Uani 1 0
O3 0.292798(7) 0.179949(6) 0.918655(13) 0.00821(2) Uani 1 0
O2 -0.138416(8) 0.140626(6) 0.783354(13) 0.00888(2) Uani 1 0
O4 -0.264812(8) 0.295342(6) 0.716998(13) 0.00874(2) Uani 1 0
C1 0.167195(9) 0.183295(7) 0.887282(14) 0.00578(2) Uani 1 0
C2 0.101216(9) 0.297798(7) 0.869501(14) 0.00662(2) Uani 1 0
C4 -0.152890(9) 0.249360(7) 0.771165(13) 0.00604(2) Uani 1 0
C3 -0.030929(9) 0.324910(7) 0.822520(15) 0.00681(2) Uani 1 0
H1 -0.0202(4) 0.1126(3) 0.8319(7) 0.025(2) Uani 1 0
H3 -0.0579(3) 0.4136(2) 0.8145(6) 0.0274(17) Uani 1 0
H2 0.1737(3) 0.3669(2) 0.8976(5) 0.0252(16) Uani 1 0
O5 0.490429(8) -0.173465(6) 0.486931(13) 0.00914(2) Uani 1 0
H4 0.4149(3) -0.2159(3) 0.4130(7) 0.026(2) Uani 1 0
H5 0.5661(3) -0.2221(3) 0.5219(7) 0.027(2) Uani 1 0
O6 0.350540(9) -0.000318(6) 0.665245(14) 0.01016(3) Uani 1 0
H7 0.3177(4) -0.0694(3) 0.7118(6) 0.0242(19) Uani 1 0
H6 0.3396(4) 0.0592(3) 0.7581(6) 0.026(2) Uani 1 0
O7 0.350323(9) 0.007805(7) 0.229963(14) 0.01189(3) Uani 1 0
H8 0.3390(4) 0.0598(3) 0.1190(6) 0.031(2) Uani 1 0
H9 0.2734(4) -0.0402(3) 0.2050(6) 0.029(2) Uani 1 0
Mg1 0.5 0 0.5 0.005091(16) Uani 1 0

loop_
_atom_site_aniso_label
_atom_site_aniso_U_11
_atom_site_aniso_U_22
_atom_site_aniso_U_33
_atom_site_aniso_U_23
_atom_site_aniso_U_13
_atom_site_aniso_U_12
O1 0.00507(2) 0.005312(17) 0.01328(3) 0.000073(16) 0.001994(17) -0.000329(14)
O3 0.00443(2) 0.007042(19) 0.01303(2) 0.000168(17) 0.001810(17) -0.000303(15)
O2 0.00501(2) 0.005844(17) 0.01555(3) 0.000002(18) 0.001983(18) -0.000495(15)
O4 0.00496(2) 0.00775(2) 0.01308(3) -0.000828(18) 0.001291(17) 0.000921(16)
C1 0.00435(2) 0.00551(2) 0.00750(2) 0.000075(18) 0.001421(18) -0.000149(17)
C2 0.00504(3) 0.00533(2) 0.00941(3) -0.000028(19) 0.001557(19) -0.000310(17)
C4 0.00443(2) 0.00612(2) 0.00770(2) -0.000290(19) 0.001677(18) 0.000129(17)
C3 0.00520(3) 0.00532(2) 0.00984(3) -0.000049(19) 0.00161(2) 0.000013(18)
H1 0.041(3) 0.0137(18) 0.020(2) -0.0030(17) 0.010(2) -0.0034(19)
H3 0.0231(16) 0.0157(14) 0.042(2) 0.0016(13) 0.0042(14) 0.0059(11)
H2 0.0184(15) 0.0185(14) 0.0372(19) -0.0047(13) 0.0036(13) -0.0077(11)
O5 0.00649(2) 0.005601(18) 0.01475(3) -0.000260(17) 0.001344(19) 0.000263(15)
H4 0.0183(18) 0.0250(19) 0.033(2) 0.0007(16) 0.0008(15) -0.0053(14)
H5 0.0184(18) 0.0238(17) 0.040(2) 0.0023(17) 0.0080(15) 0.0085(15)
O6 0.01069(3) 0.00837(2) 0.01387(3) -0.001605(19) 0.00778(2) -0.001635(17)
H7 0.0207(18) 0.0239(16) 0.030(2) 0.0027(16) 0.0102(15) -0.0012(14)
H6 0.0289(19) 0.0245(18) 0.030(2) -0.0101(17) 0.0172(16) 0.0006(15)
O7 0.00970(3) 0.01208(3) 0.01130(2) 0.004286(19) -0.00268(2) -0.00408(2)
H8 0.034(2) 0.031(2) 0.027(2) 0.0161(17) 0.0037(16) 0.0004(17)
H9 0.028(2) 0.026(2) 0.030(2) 0.0008(17) 0.0018(16) -0.0144(17)
Mg1 0.003937(17) 0.004784(14) 0.006671(17) 0.000377(12) 0.001492(12) 0.000136(11)

loop_
_atom_type_symbol
_atom_type_description
_atom_type_scat_dispersion_real
_atom_type_scat_dispersion_imag
_atom_type_scat_source
C C 0 0 'Hirshfeld partitioning of a quantum chemical wavefunction.'
H H 0 0 'Hirshfeld partitioning of a quantum chemical wavefunction.'
O O 0 0 'Hirshfeld partitioning of a quantum chemical wavefunction.'
Mg Mg 0 0 'Hirshfeld partitioning of a quantum chemical wavefunction.'

loop_
_geom_angle_atom_site_label_1
_geom_angle_atom_site_label_2
_geom_angle_atom_site_label_3
_geom_angle
_geom_angle_site_symmetry_1
_geom_angle_site_symmetry_2
_geom_angle_site_symmetry_3
_geom_angle_publ_flag
Mg1 O5 H4 124.8(2) . . . yes
Mg1 O5 H5 124.5(2) . . . yes
Mg1 O6 H7 121.9(2) . . . yes
Mg1 O6 H6 123.4(2) . . . yes
Mg1 O7 H8 129.5(2) . . . yes
Mg1 O7 H9 122.5(2) . . . yes
O5 Mg1 O6 89.247(3) . . . yes
O5 Mg1 O7 89.402(3) . . . yes
O6 Mg1 O7 88.396(4) . . . yes
O1 C1 O3 121.123(8) . . . yes
O2 C4 O4 122.453(8) . . . yes
O1 C1 C2 121.133(8) . . . yes
O3 C1 C2 117.741(7) . . . yes
O2 C4 C3 119.820(7) . . . yes
O4 C4 C3 117.726(8) . . . yes
O1 H1 O2 175.4(4) . . . yes
C1 O1 H1 111.02(18) . . . yes
C4 O2 H1 112.18(17) . . . yes
C1 C2 C3 129.573(8) . . . yes
C2 C3 C4 129.949(8) . . . yes
C1 C2 H2 112.61(15) . . . yes
C2 C3 H3 118.05(15) . . . yes
C4 C3 H3 111.97(15) . . . yes
C3 C2 H2 117.81(15) . . . yes
H4 O5 H5 108.9(4) . . . yes
H7 O6 H6 108.2(4) . . . yes
H8 O7 H9 107.8(3) . . . yes

loop_
_geom_bond_atom_site_label_1
_geom_bond_atom_site_label_2
_geom_bond_distance
_geom_bond_site_symmetry_1
_geom_bond_site_symmetry_2
_geom_bond_publ_flag
Mg1 O5 2.04296(7) . . yes
Mg1 O6 2.07524(8) . . yes
Mg1 O7 2.06004(8) . . yes
O1 C1 1.28063(11) . . yes
O3 C1 1.24848(11) . . yes
O2 C4 1.28743(11) . . yes
O4 C4 1.23674(11) . . yes
O1 H1 1.189(4) . . yes
O2 H1 1.217(4) . . yes
O5 H4 0.951(3) . . yes
O5 H5 0.944(3) . . yes
O6 H7 0.957(4) . . yes
O6 H6 0.955(4) . . yes
O7 H8 0.941(3) . . yes
O7 H9 0.949(3) . . yes
C1 C2 1.49726(12) . . yes
C2 C3 1.34735(13) . . yes
C4 C3 1.50035(12) . . yes
C2 H2 1.084(3) . . yes
C3 H3 1.076(3) . . yes
